data_4302157
loop_
_publ_author_name
'Anna-Gay D. Nelson'
'Travis H. Bray'
'Forrest A. Stanley'
'Thomas E. Albrecht-Schmitt'

_publ_section_title
;
Periodic Trends in Actinide Phosphonates: Divergence and Convergence
between Thorium, Uranium, Neptunium, and Plutonium Systems
;
_journal_name_full 'Inorganic Chemistry'
_journal_page_first 4530
_journal_page_last 4535
_journal_paper_doi 10.1021/ic900484w
_journal_volume 48
_journal_year 2009
_chemical_formula_moiety 'C H4 O7 P2 Pu'
_chemical_formula_sum 'C H4 O7 P2 Pu'
_chemical_formula_weight 431.99
_chemical_name_systematic
; 
 ? 
;
_space_group_IT_number 11
_symmetry_cell_setting monoclinic
_symmetry_space_group_name_Hall '-P 2yb'
_symmetry_space_group_name_H-M 'P 1 21/m 1'
_atom_sites_solution_hydrogens NONE
_atom_sites_solution_primary direct
_atom_sites_solution_secondary difmap
_audit_creation_method SHELXL-97
_cell_angle_alpha 90.00
_cell_angle_beta 106.344(7)
_cell_angle_gamma 90.00
_cell_formula_units_Z 2
_cell_length_a 6.513(3)
_cell_length_b 5.753(2)
_cell_length_c 9.023(4)
_cell_measurement_reflns_used 757
_cell_measurement_temperature 193(2)
_cell_measurement_theta_max 28.29
_cell_measurement_theta_min 2.35
_cell_volume 324.4(2)
_computing_cell_refinement 'SMART, SAINT'
_computing_data_collection SMART
_computing_data_reduction SAINT
_computing_molecular_graphics 'SHELXP-97 (Sheldrick, 1997)'
_computing_publication_material 'SHELXCIF-97 (Sheldrick, 2000)'
_computing_structure_refinement 'SHELXL-97 (Sheldrick, 1997)'
_computing_structure_solution 'SHELXS-97 (Sheldrick, 1990)'
_diffrn_ambient_temperature 193(2)
_diffrn_measured_fraction_theta_full 0.989
_diffrn_measured_fraction_theta_max 0.989
_diffrn_measurement_device_type 'Bruker APEX'
_diffrn_measurement_method '0.3 wide /w exposure'
_diffrn_radiation_monochromator graphite
_diffrn_radiation_source 'fine-focus sealed tube'
_diffrn_radiation_type MoK\a
_diffrn_radiation_wavelength 0.71073
_diffrn_reflns_av_R_equivalents 0.0778
_diffrn_reflns_av_sigmaI/netI 0.0813
_diffrn_reflns_limit_h_max 8
_diffrn_reflns_limit_h_min -8
_diffrn_reflns_limit_k_max 7
_diffrn_reflns_limit_k_min -7
_diffrn_reflns_limit_l_max 12
_diffrn_reflns_limit_l_min -11
_diffrn_reflns_number 2914
_diffrn_reflns_theta_full 28.29
_diffrn_reflns_theta_max 28.29
_diffrn_reflns_theta_min 2.35
_diffrn_standards_decay_% 0
_diffrn_standards_interval_count na
_diffrn_standards_interval_time na
_diffrn_standards_number na
_exptl_absorpt_coefficient_mu 10.640
_exptl_absorpt_correction_T_max 0.8842
_exptl_absorpt_correction_T_min 0.4892
_exptl_absorpt_correction_type numerical
_exptl_absorpt_process_details SHELXPREP
_exptl_crystal_colour blue
_exptl_crystal_density_diffrn 4.381
_exptl_crystal_density_meas ?
_exptl_crystal_density_method 'not measured'
_exptl_crystal_description tablet
_exptl_crystal_F_000 372
_exptl_crystal_size_max 0.080
_exptl_crystal_size_mid 0.066
_exptl_crystal_size_min 0.012
_refine_diff_density_max 4.353
_refine_diff_density_min -3.622
_refine_diff_density_rms 0.606
_refine_ls_extinction_coef 0
_refine_ls_extinction_expression Fc^*^=kFc[1+0.001xFc^2^\l^3^/sin(2\q)]^-1/4^
_refine_ls_extinction_method SHELXL
_refine_ls_goodness_of_fit_ref 1.084
_refine_ls_hydrogen_treatment NONE
_refine_ls_matrix_type full
_refine_ls_number_parameters 57
_refine_ls_number_reflns 876
_refine_ls_number_restraints 0
_refine_ls_restrained_S_all 1.084
_refine_ls_R_factor_all 0.0710
_refine_ls_R_factor_gt 0.0605
_refine_ls_shift/su_max 0.000
_refine_ls_shift/su_mean 0.000
_refine_ls_structure_factor_coef Fsqd
_refine_ls_weighting_details 'calc w=1/[\s^2^(Fo^2^)+(0.0904P)^2^+0.0000P] where P=(Fo^2^+2Fc^2^)/3'
_refine_ls_weighting_scheme calc
_refine_ls_wR_factor_gt 0.1444
_refine_ls_wR_factor_ref 0.1495
_reflns_number_gt 757
_reflns_number_total 876
_reflns_threshold_expression >2sigma(I)
_cod_data_source_file ic900484w_si_001_2.cif
_cod_data_source_block Pu-2
_cod_depositor_comments
;
The following automatic conversions were performed:
'_symmetry_cell_setting' value 'Monoclinic' changed to 'monoclinic'
according to '/home/saulius/struct/CIF-dictionaries/cif_core.dic'
dictionary named 'cif_core.dic' version 2.4.1 from 2010-06-29.

Automatic conversion script
Id: cif_fix_enum 1527 2010-12-29 10:47:43Z saulius 

The following automatic conversions were performed:

'_exptl_crystal_density_meas' value 'nm' was changed to '?' - the
value is perceived as not measured.

Automatic conversion script
Id: cif_fix_values 3008 2015-01-20 13:52:24Z robertas 
;
_cod_original_sg_symbol_H-M 'P 21/m'
_cod_database_code 4302157

loop_
_symmetry_equiv_pos_as_xyz
'x, y, z'
'-x, y+1/2, -z'
'-x, -y, -z'
'x, -y-1/2, z'

loop_
_atom_site_label
_atom_site_type_symbol
_atom_site_fract_x
_atom_site_fract_y
_atom_site_fract_z
_atom_site_U_iso_or_equiv
_atom_site_adp_type
_atom_site_occupancy
_atom_site_symmetry_multiplicity
_atom_site_calc_flag
_atom_site_refinement_flags
_atom_site_disorder_assembly
_atom_site_disorder_group
Pu1 Pu 0.34794(12) -0.2500 0.71496(8) 0.0167(4) Uani 1 2 d S . .
P1 P 0.6737(8) -0.7500 0.8811(6) 0.0141(10) Uani 1 2 d S . .
O2 O 0.695(3) -0.7500 1.055(2) 0.039(5) Uiso 1 2 d S . .
O5 O 0.647(3) -0.2500 0.594(4) 0.072(9) Uani 1 2 d S . .
O1 O 0.572(4) -0.532(4) 0.810(2) 0.104(10) Uani 1 1 d . . .
C1 C 0.940(4) -0.684(4) 0.862(3) 0.009(5) Uiso 0.50 1 d P . .
P2 P 0.9888(8) -0.7500 0.6801(6) 0.0162(11) Uani 1 2 d S . .
O4 O 0.786(2) -0.7500 0.549(2) 0.056(8) Uani 1 2 d S . .
O3 O 1.110(4) -0.963(4) 0.6750(18) 0.107(11) Uani 1 1 d . . .

loop_
_atom_site_aniso_label
_atom_site_aniso_U_11
_atom_site_aniso_U_22
_atom_site_aniso_U_33
_atom_site_aniso_U_23
_atom_site_aniso_U_13
_atom_site_aniso_U_12
Pu1 0.0192(5) 0.0205(5) 0.0094(5) 0.000 0.0025(3) 0.000
P1 0.010(2) 0.021(3) 0.015(2) 0.000 0.0111(19) 0.000
O5 0.035(11) 0.044(14) 0.15(3) 0.000 0.052(15) 0.000
O1 0.153(19) 0.110(18) 0.092(14) 0.076(14) 0.103(15) 0.115(17)
P2 0.012(2) 0.024(3) 0.017(3) 0.000 0.011(2) 0.000
O4 0.009(7) 0.15(2) 0.017(8) 0.000 0.008(6) 0.000
O3 0.18(2) 0.085(15) 0.025(8) -0.025(9) -0.019(11) 0.098(17)

loop_
_atom_type_symbol
_atom_type_description
_atom_type_scat_dispersion_real
_atom_type_scat_dispersion_imag
_atom_type_scat_source
O O 0.0106 0.0060 'International Tables Vol C Tables 4.2.6.8 and 6.1.1.4'
H H 0.0000 0.0000 'International Tables Vol C Tables 4.2.6.8 and 6.1.1.4'
P P 0.1023 0.0942 'International Tables Vol C Tables 4.2.6.8 and 6.1.1.4'
Pu Pu -9.4100 4.3056 'International Tables Vol C Tables 4.2.6.8 and 6.1.1.4'
C C 0.0033 0.0016 'International Tables Vol C Tables 4.2.6.8 and 6.1.1.4'

loop_
_geom_angle_atom_site_label_1
_geom_angle_atom_site_label_2
_geom_angle_atom_site_label_3
_geom_angle
_geom_angle_site_symmetry_1
_geom_angle_site_symmetry_3
_geom_angle_publ_flag
O2 Pu1 O1 83.0(5) 3_647 4 ?
O2 Pu1 O1 83.0(5) 3_647 . ?
O1 Pu1 O1 95.6(16) 4 . ?
O2 Pu1 O3 83.3(6) 3_647 1_465 ?
O1 Pu1 O3 82.6(12) 4 1_465 ?
O1 Pu1 O3 166.3(7) . 1_465 ?
O2 Pu1 O3 83.3(6) 3_647 4_445 ?
O1 Pu1 O3 166.3(7) 4 4_445 ?
O1 Pu1 O3 82.6(12) . 4_445 ?
O3 Pu1 O3 96.0(16) 1_465 4_445 ?
O2 Pu1 O4 151.6(6) 3_647 3_646 ?
O1 Pu1 O4 114.9(6) 4 3_646 ?
O1 Pu1 O4 114.9(6) . 3_646 ?
O3 Pu1 O4 77.8(5) 1_465 3_646 ?
O3 Pu1 O4 77.8(5) 4_445 3_646 ?
O2 Pu1 O5 138.4(9) 3_647 . ?
O1 Pu1 O5 69.7(7) 4 . ?
O1 Pu1 O5 69.7(7) . . ?
O3 Pu1 O5 121.6(9) 1_465 . ?
O3 Pu1 O5 121.6(9) 4_445 . ?
O4 Pu1 O5 70.0(8) 3_646 . ?
O1 P1 O1 116(2) . 4_545 ?
O1 P1 O2 110.3(8) . . ?
O1 P1 O2 110.3(8) 4_545 . ?
O1 P1 C1 117.0(11) . 4_545 ?
O1 P1 C1 95.8(12) 4_545 4_545 ?
O2 P1 C1 106.3(11) . 4_545 ?
O1 P1 C1 95.8(12) . . ?
O1 P1 C1 117.0(11) 4_545 . ?
O2 P1 C1 106.3(11) . . ?
C1 P1 C1 24.0(14) 4_545 . ?
P1 O2 Pu1 167.8(12) . 3_647 ?
P1 O1 Pu1 165.0(16) . . ?
C1 C1 P2 77.7(7) 4_545 . ?
C1 C1 P1 78.0(7) 4_545 . ?
P2 C1 P1 117.3(13) . . ?
O3 P2 O3 113(3) 4_545 . ?
O3 P2 O4 109.8(9) 4_545 . ?
O3 P2 O4 109.8(9) . . ?
O3 P2 C1 94.9(12) 4_545 . ?
O3 P2 C1 116.2(11) . . ?
O4 P2 C1 112.0(10) . . ?
O3 P2 C1 116.2(11) 4_545 4_545 ?
O3 P2 C1 94.9(12) . 4_545 ?
O4 P2 C1 112.0(10) . 4_545 ?
C1 P2 C1 24.5(14) . 4_545 ?
P2 O4 Pu1 143.8(10) . 3_646 ?
P2 O3 Pu1 166.7(13) . 1_645 ?

loop_
_geom_bond_atom_site_label_1
_geom_bond_atom_site_label_2
_geom_bond_distance
_geom_bond_site_symmetry_2
_geom_bond_publ_flag
Pu1 O2 2.17(2) 3_647 ?
Pu1 O1 2.191(16) 4 ?
Pu1 O1 2.191(16) . ?
Pu1 O3 2.225(17) 1_465 ?
Pu1 O3 2.225(17) 4_445 ?
Pu1 O4 2.297(17) 3_646 ?
Pu1 O5 2.49(2) . ?
P1 O1 1.477(17) . ?
P1 O1 1.477(17) 4_545 ?
P1 O2 1.53(2) . ?
P1 C1 1.83(2) 4_545 ?
P1 C1 1.83(2) . ?
O2 Pu1 2.17(2) 3_647 ?
C1 C1 0.76(4) 4_545 ?
C1 P2 1.79(3) . ?
P2 O3 1.463(17) 4_545 ?
P2 O3 1.463(17) . ?
P2 O4 1.505(17) . ?
P2 C1 1.79(3) 4_545 ?
O4 Pu1 2.297(17) 3_646 ?
O3 Pu1 2.225(17) 1_645 ?
